data_4511767
loop_
_publ_author_name
'Jiang, Linglei'
'Huang, Ying'
'Zhang, Qi'
'He, Hongyan'
'Xu, Yun'
'Mei, Xuefeng'

_publ_section_title
;
 Preparation and Solid-State Characterization of Dapsone Drug--Drug
 Co-Crystals
;
_journal_issue 9
_journal_name_full 'Crystal Growth &amp; Design'
_journal_page_first 4562
_journal_paper_doi 10.1021/cg500668a
_journal_volume 14
_journal_year 2014
_chemical_formula_sum 'C27 H22 N2 O4 S'
_chemical_formula_weight 470.54
_chemical_name_systematic
; 
 ? 
;
_space_group_IT_number 14
_symmetry_space_group_name_Hall '-P 2yn'
_symmetry_space_group_name_H-M 'P 1 21/n 1'
_atom_sites_solution_hydrogens geom
_atom_sites_solution_primary direct
_atom_sites_solution_secondary difmap
_audit_creation_method SHELXL-97
_cell_angle_alpha 90.00
_cell_angle_beta 101.324(14)
_cell_angle_gamma 90.00
_cell_formula_units_Z 4
_cell_length_a 11.408(2)
_cell_length_b 11.644(3)
_cell_length_c 18.448(4)
_cell_measurement_temperature 296(2)
_cell_volume 2402.8(9)
_computing_structure_refinement 'SHELXL-97 (Sheldrick, 2008)'
_computing_structure_solution 'SHELXS-97 (Sheldrick, 2008)'
_diffrn_ambient_temperature 296(2)
_diffrn_measured_fraction_theta_full 0.987
_diffrn_measured_fraction_theta_max 0.987
_diffrn_radiation_monochromator graphite
_diffrn_radiation_source 'fine-focus sealed tube'
_diffrn_radiation_type MoK\a
_diffrn_radiation_wavelength 0.71073
_diffrn_reflns_av_R_equivalents 0.0311
_diffrn_reflns_av_sigmaI/netI 0.0331
_diffrn_reflns_limit_h_max 13
_diffrn_reflns_limit_h_min -12
_diffrn_reflns_limit_k_max 13
_diffrn_reflns_limit_k_min -13
_diffrn_reflns_limit_l_max 21
_diffrn_reflns_limit_l_min -21
_diffrn_reflns_number 14535
_diffrn_reflns_theta_full 24.57
_diffrn_reflns_theta_max 24.57
_diffrn_reflns_theta_min 1.94
_exptl_absorpt_coefficient_mu 0.171
_exptl_absorpt_correction_T_max 0.9831
_exptl_absorpt_correction_T_min 0.9667
_exptl_crystal_density_diffrn 1.301
_exptl_crystal_density_method 'not measured'
_exptl_crystal_F_000 984
_exptl_crystal_size_max 0.20
_exptl_crystal_size_mid 0.10
_exptl_crystal_size_min 0.10
_refine_diff_density_max 0.128
_refine_diff_density_min -0.220
_refine_diff_density_rms 0.033
_refine_ls_extinction_method none
_refine_ls_goodness_of_fit_ref 0.935
_refine_ls_hydrogen_treatment mixed
_refine_ls_matrix_type full
_refine_ls_number_parameters 313
_refine_ls_number_reflns 3980
_refine_ls_number_restraints 0
_refine_ls_restrained_S_all 0.935
_refine_ls_R_factor_all 0.0723
_refine_ls_R_factor_gt 0.0404
_refine_ls_shift/su_max 0.000
_refine_ls_shift/su_mean 0.000
_refine_ls_structure_factor_coef Fsqd
_refine_ls_weighting_details 'calc w=1/[\s^2^(Fo^2^)+(0.1000P)^2^+0.0000P] where P=(Fo^2^+2Fc^2^)/3'
_refine_ls_weighting_scheme calc
_refine_ls_wR_factor_gt 0.1212
_refine_ls_wR_factor_ref 0.1461
_reflns_number_gt 2600
_reflns_number_total 4034
_reflns_threshold_expression >2sigma(I)
_cod_data_source_file cg500668a_si_002.cif
_cod_data_source_block mo_2014033_0m
_cod_depositor_comments 'Adding full bibliography for 4511765--4511770.cif.'
_cod_original_cell_volume 2402.7(9)
_cod_original_sg_symbol_H-M P21/n
_cod_database_code 4511767

loop_
_symmetry_equiv_pos_as_xyz
'x, y, z'
'-x+1/2, y+1/2, -z+1/2'
'-x, -y, -z'
'x-1/2, -y-1/2, z-1/2'

loop_
_atom_site_label
_atom_site_type_symbol
_atom_site_fract_x
_atom_site_fract_y
_atom_site_fract_z
_atom_site_U_iso_or_equiv
_atom_site_adp_type
_atom_site_occupancy
_atom_site_symmetry_multiplicity
_atom_site_calc_flag
_atom_site_refinement_flags
S1 S 0.47558(5) 0.83579(5) 0.14896(4) 0.0742(3) Uani 1 1 d .
O3 O 0.69383(13) 0.59223(12) 0.37340(9) 0.0678(4) Uani 1 1 d .
O4 O 0.44865(17) 0.79214(18) 0.44652(12) 0.1032(7) Uani 1 1 d .
O2 O 0.42562(15) 0.90667(15) 0.08681(12) 0.0941(6) Uani 1 1 d .
O1 O 0.50644(17) 0.88762(16) 0.22071(12) 0.1015(7) Uani 1 1 d .
C3' C 1.0286(2) 0.6936(3) 0.35409(16) 0.0916(9) Uani 1 1 d .
H3' H 1.0863 0.6386 0.3505 0.110 Uiso 1 1 calc R
N1 N 0.8929(2) 0.5918(2) 0.07818(16) 0.0876(7) Uani 1 1 d .
H4A H 0.922(3) 0.619(3) 0.0397(18) 0.131 Uiso 1 1 d .
H4B H 0.941(3) 0.568(3) 0.116(2) 0.131 Uiso 1 1 d .
C18 C 0.3808(3) 0.4404(3) 0.40239(18) 0.1016(10) Uani 1 1 d .
H18 H 0.3114 0.4038 0.4093 0.122 Uiso 1 1 calc R
C19 C 0.4660(3) 0.3798(3) 0.37443(19) 0.1041(10) Uani 1 1 d .
H19 H 0.4523 0.3029 0.3618 0.125 Uiso 1 1 calc R
C20 C 0.5703(3) 0.4303(2) 0.36487(17) 0.0880(8) Uani 1 1 d .
H20 H 0.6275 0.3888 0.3463 0.106 Uiso 1 1 calc R
C21 C 0.5881(2) 0.5451(2) 0.38370(13) 0.0654(6) Uani 1 1 d .
C13 C 0.71604(19) 0.70500(19) 0.38887(12) 0.0601(6) Uani 1 1 d .
C1' C 0.8331(2) 0.73996(19) 0.37442(13) 0.0631(6) Uani 1 1 d .
C2' C 0.9205(2) 0.6602(2) 0.36939(14) 0.0769(7) Uani 1 1 d .
H2' H 0.9061 0.5828 0.3764 0.092 Uiso 1 1 calc R
C4' C 1.0517(3) 0.8069(3) 0.34412(17) 0.1023(10) Uani 1 1 d .
H4' H 1.1248 0.8295 0.3337 0.123 Uiso 1 1 calc R
C14 C 0.6368(2) 0.7715(2) 0.41371(13) 0.0688(6) Uani 1 1 d .
H14 H 0.6557 0.8483 0.4237 0.083 Uiso 1 1 calc R
C15 C 0.5240(2) 0.7293(2) 0.42553(14) 0.0739(7) Uani 1 1 d .
C16 C 0.5030(2) 0.6085(2) 0.41009(13) 0.0674(6) Uani 1 1 d .
C17 C 0.3979(2) 0.5528(3) 0.41975(14) 0.0860(8) Uani 1 1 d .
H17 H 0.3399 0.5933 0.4382 0.103 Uiso 1 1 calc R
C6' C 0.8576(3) 0.8543(2) 0.36440(18) 0.0943(9) Uani 1 1 d .
H6' H 0.8004 0.9099 0.3677 0.113 Uiso 1 1 calc R
C5' C 0.9665(3) 0.8863(3) 0.3496(2) 0.1133(11) Uani 1 1 d .
H5' H 0.9822 0.9636 0.3432 0.136 Uiso 1 1 calc R
C4 C 0.79750(19) 0.6519(2) 0.09617(14) 0.0656(6) Uani 1 1 d .
C5 C 0.7738(2) 0.6482(2) 0.16640(14) 0.0725(7) Uani 1 1 d .
H5 H 0.8238 0.6069 0.2032 0.087 Uiso 1 1 calc R
C6 C 0.6766(2) 0.7055(2) 0.18256(14) 0.0726(7) Uani 1 1 d .
H6 H 0.6611 0.7020 0.2301 0.087 Uiso 1 1 calc R
C1 C 0.60215(17) 0.76776(19) 0.12907(13) 0.0600(6) Uani 1 1 d .
C7 C 0.37510(18) 0.72407(19) 0.15508(13) 0.0584(6) Uani 1 1 d .
C8 C 0.3460(2) 0.6947(2) 0.22162(14) 0.0720(7) Uani 1 1 d .
H8 H 0.3820 0.7329 0.2645 0.086 Uiso 1 1 calc R
C9 C 0.2644(2) 0.6095(2) 0.22521(14) 0.0718(7) Uani 1 1 d .
H9 H 0.2452 0.5908 0.2705 0.086 Uiso 1 1 calc R
C10 C 0.21053(18) 0.55116(19) 0.16239(14) 0.0622(6) Uani 1 1 d .
N2 N 0.12620(19) 0.46815(19) 0.16556(13) 0.0918(7) Uani 1 1 d .
H10A H 0.1064 0.4520 0.2070 0.110 Uiso 1 1 calc R
H10B H 0.0932 0.4323 0.1261 0.110 Uiso 1 1 calc R
C3 C 0.7221(2) 0.7129(2) 0.04253(14) 0.0735(7) Uani 1 1 d .
H3 H 0.7367 0.7152 -0.0053 0.088 Uiso 1 1 calc R
C2 C 0.62538(19) 0.7705(2) 0.05902(14) 0.0713(7) Uani 1 1 d .
H2 H 0.5752 0.8116 0.0222 0.086 Uiso 1 1 calc R
C12 C 0.3228(2) 0.6653(2) 0.09266(13) 0.0672(6) Uani 1 1 d .
H12 H 0.3427 0.6838 0.0476 0.081 Uiso 1 1 calc R
C11 C 0.2418(2) 0.5798(2) 0.09577(13) 0.0695(7) Uani 1 1 d .
H11 H 0.2074 0.5406 0.0529 0.083 Uiso 1 1 calc R

loop_
_atom_site_aniso_label
_atom_site_aniso_U_11
_atom_site_aniso_U_22
_atom_site_aniso_U_33
_atom_site_aniso_U_23
_atom_site_aniso_U_13
_atom_site_aniso_U_12
S1 0.0634(4) 0.0621(4) 0.1058(6) -0.0110(4) 0.0380(4) -0.0072(3)
O3 0.0669(9) 0.0523(9) 0.0855(11) -0.0038(8) 0.0180(8) 0.0002(7)
O4 0.0944(13) 0.0980(14) 0.1305(18) 0.0075(12) 0.0548(12) 0.0276(11)
O2 0.0751(10) 0.0639(11) 0.1518(18) 0.0326(11) 0.0429(11) 0.0103(9)
O1 0.0951(12) 0.0952(14) 0.1287(17) -0.0539(12) 0.0571(11) -0.0284(11)
C3' 0.0742(17) 0.098(2) 0.109(2) -0.0188(17) 0.0332(16) -0.0048(15)
N1 0.0676(13) 0.0854(16) 0.114(2) -0.0049(15) 0.0286(12) 0.0098(12)
C18 0.0770(19) 0.101(3) 0.117(3) 0.035(2) -0.0045(17) -0.0196(18)
C19 0.098(2) 0.0754(19) 0.127(3) 0.0126(19) -0.007(2) -0.0215(18)
C20 0.0875(18) 0.0628(16) 0.108(2) 0.0015(15) 0.0064(15) -0.0041(14)
C21 0.0628(13) 0.0604(14) 0.0692(16) 0.0081(12) 0.0034(11) -0.0014(11)
C13 0.0673(13) 0.0510(12) 0.0608(14) -0.0024(11) 0.0094(11) 0.0027(11)
C1' 0.0668(13) 0.0567(14) 0.0657(15) -0.0054(11) 0.0128(11) -0.0009(11)
C2' 0.0734(15) 0.0684(15) 0.092(2) -0.0096(14) 0.0236(13) -0.0012(13)
C4' 0.0795(18) 0.118(3) 0.115(3) -0.004(2) 0.0312(17) -0.0242(19)
C14 0.0747(15) 0.0563(14) 0.0766(17) -0.0054(12) 0.0178(12) 0.0071(12)
C15 0.0715(15) 0.0769(17) 0.0751(17) 0.0079(14) 0.0191(13) 0.0145(13)
C16 0.0616(13) 0.0706(16) 0.0678(16) 0.0133(12) 0.0071(11) 0.0027(12)
C17 0.0645(15) 0.103(2) 0.089(2) 0.0251(17) 0.0107(13) 0.0002(15)
C6' 0.0836(18) 0.0653(17) 0.137(3) 0.0008(17) 0.0282(17) -0.0046(14)
C5' 0.101(2) 0.079(2) 0.165(3) 0.009(2) 0.038(2) -0.0177(19)
C4 0.0539(12) 0.0633(14) 0.0809(18) -0.0084(13) 0.0163(12) -0.0064(11)
C5 0.0614(13) 0.0764(17) 0.0765(18) 0.0065(13) 0.0053(12) 0.0003(12)
C6 0.0709(15) 0.0856(17) 0.0636(16) -0.0034(13) 0.0186(12) -0.0078(14)
C1 0.0494(11) 0.0668(14) 0.0667(15) -0.0048(12) 0.0181(11) -0.0083(10)
C7 0.0552(12) 0.0568(13) 0.0678(16) -0.0015(12) 0.0235(11) 0.0006(10)
C8 0.0766(15) 0.0749(16) 0.0668(17) -0.0068(13) 0.0197(13) -0.0066(13)
C9 0.0821(15) 0.0739(16) 0.0655(16) 0.0056(13) 0.0300(13) -0.0055(13)
C10 0.0531(11) 0.0581(13) 0.0787(17) 0.0133(13) 0.0209(11) -0.0010(10)
N2 0.0931(14) 0.0873(15) 0.0991(17) 0.0155(13) 0.0289(12) -0.0303(12)
C3 0.0623(13) 0.0965(19) 0.0657(16) 0.0000(14) 0.0222(12) 0.0022(13)
C2 0.0558(12) 0.0888(18) 0.0715(17) 0.0083(14) 0.0177(11) 0.0044(12)
C12 0.0702(14) 0.0749(16) 0.0617(16) 0.0053(13) 0.0256(12) -0.0114(12)
C11 0.0726(14) 0.0753(16) 0.0615(16) -0.0005(12) 0.0151(12) -0.0151(12)

loop_
_atom_type_symbol
_atom_type_description
_atom_type_scat_dispersion_real
_atom_type_scat_dispersion_imag
_atom_type_scat_source
C C 0.0033 0.0016 'International Tables Vol C Tables 4.2.6.8 and 6.1.1.4'
H H 0.0000 0.0000 'International Tables Vol C Tables 4.2.6.8 and 6.1.1.4'
N N 0.0061 0.0033 'International Tables Vol C Tables 4.2.6.8 and 6.1.1.4'
O O 0.0106 0.0060 'International Tables Vol C Tables 4.2.6.8 and 6.1.1.4'
S S 0.1246 0.1234 'International Tables Vol C Tables 4.2.6.8 and 6.1.1.4'

loop_
_geom_angle_atom_site_label_1
_geom_angle_atom_site_label_2
_geom_angle_atom_site_label_3
_geom_angle
O1 S1 O2 118.81(13)
O1 S1 C1 108.74(11)
O2 S1 C1 107.90(11)
O1 S1 C7 107.34(11)
O2 S1 C7 108.42(11)
C1 S1 C7 104.77(10)
C13 O3 C21 119.41(18)
C4' C3' C2' 120.4(3)
C4' C3' H3' 119.8
C2' C3' H3' 119.8
C4 N1 H4A 116(2)
C4 N1 H4B 112(3)
H4A N1 H4B 119(3)
C17 C18 C19 120.3(3)
C17 C18 H18 119.9
C19 C18 H18 119.9
C20 C19 C18 121.4(3)
C20 C19 H19 119.3
C18 C19 H19 119.3
C19 C20 C21 118.1(3)
C19 C20 H20 121.0
C21 C20 H20 121.0
O3 C21 C16 122.2(2)
O3 C21 C20 116.2(2)
C16 C21 C20 121.6(2)
C14 C13 O3 121.4(2)
C14 C13 C1' 127.0(2)
O3 C13 C1' 111.64(19)
C2' C1' C6' 118.1(2)
C2' C1' C13 121.4(2)
C6' C1' C13 120.5(2)
C3' C2' C1' 120.9(3)
C3' C2' H2' 119.5
C1' C2' H2' 119.5
C5' C4' C3' 119.2(3)
C5' C4' H4' 120.4
C3' C4' H4' 120.4
C13 C14 C15 122.8(2)
C13 C14 H14 118.6
C15 C14 H14 118.6
O4 C15 C14 122.7(2)
O4 C15 C16 122.3(2)
C14 C15 C16 115.0(2)
C21 C16 C17 118.3(2)
C21 C16 C15 119.2(2)
C17 C16 C15 122.5(2)
C18 C17 C16 120.3(3)
C18 C17 H17 119.9
C16 C17 H17 119.9
C5' C6' C1' 120.2(3)
C5' C6' H6' 119.9
C1' C6' H6' 119.9
C4' C5' C6' 121.2(3)
C4' C5' H5' 119.4
C6' C5' H5' 119.4
C3 C4 C5 118.9(2)
C3 C4 N1 119.8(2)
C5 C4 N1 121.2(2)
C4 C5 C6 120.3(2)
C4 C5 H5 119.8
C6 C5 H5 119.8
C1 C6 C5 120.7(2)
C1 C6 H6 119.7
C5 C6 H6 119.7
C2 C1 C6 118.8(2)
C2 C1 S1 120.57(18)
C6 C1 S1 120.49(19)
C12 C7 C8 118.9(2)
C12 C7 S1 119.93(17)
C8 C7 S1 121.17(18)
C9 C8 C7 120.5(2)
C9 C8 H8 119.7
C7 C8 H8 119.7
C8 C9 C10 120.7(2)
C8 C9 H9 119.6
C10 C9 H9 119.6
N2 C10 C9 120.7(2)
N2 C10 C11 120.8(2)
C9 C10 C11 118.5(2)
C10 N2 H10A 120.0
C10 N2 H10B 120.0
H10A N2 H10B 120.0
C4 C3 C2 120.5(2)
C4 C3 H3 119.7
C2 C3 H3 119.7
C1 C2 C3 120.7(2)
C1 C2 H2 119.7
C3 C2 H2 119.7
C11 C12 C7 121.0(2)
C11 C12 H12 119.5
C7 C12 H12 119.5
C12 C11 C10 120.4(2)
C12 C11 H11 119.8
C10 C11 H11 119.8

loop_
_geom_bond_atom_site_label_1
_geom_bond_atom_site_label_2
_geom_bond_distance
S1 O1 1.434(2)
S1 O2 1.4367(19)
S1 C1 1.748(2)
S1 C7 1.752(2)
O3 C13 1.357(3)
O3 C21 1.371(3)
O4 C15 1.247(3)
C3' C4' 1.365(4)
C3' C2' 1.374(3)
C3' H3' 0.9300
N1 C4 1.387(3)
N1 H4A 0.90(3)
N1 H4B 0.85(3)
C18 C17 1.352(4)
C18 C19 1.381(5)
C18 H18 0.9300
C19 C20 1.370(4)
C19 H19 0.9300
C20 C21 1.386(4)
C20 H20 0.9300
C21 C16 1.383(3)
C13 C14 1.337(3)
C13 C1' 1.469(3)
C1' C2' 1.379(3)
C1' C6' 1.380(3)
C2' H2' 0.9300
C4' C5' 1.358(4)
C4' H4' 0.9300
C14 C15 1.434(3)
C14 H14 0.9300
C15 C16 1.445(4)
C16 C17 1.405(3)
C17 H17 0.9300
C6' C5' 1.375(4)
C6' H6' 0.9300
C5' H5' 0.9300
C4 C3 1.374(3)
C4 C5 1.375(3)
C5 C6 1.376(3)
C5 H5 0.9300
C6 C1 1.375(3)
C6 H6 0.9300
C1 C2 1.369(3)
C7 C12 1.372(3)
C7 C8 1.376(3)
C8 C9 1.370(3)
C8 H8 0.9300
C9 C10 1.379(3)
C9 H9 0.9300
C10 N2 1.373(3)
C10 C11 1.386(3)
N2 H10A 0.8600
N2 H10B 0.8600
C3 C2 1.376(3)
C3 H3 0.9300
C2 H2 0.9300
C12 C11 1.367(3)
C12 H12 0.9300
C11 H11 0.9300

loop_
_geom_torsion_atom_site_label_1
_geom_torsion_atom_site_label_2
_geom_torsion_atom_site_label_3
_geom_torsion_atom_site_label_4
_geom_torsion
C17 C18 C19 C20 1.3(5)
C18 C19 C20 C21 -0.4(4)
C13 O3 C21 C16 -0.6(3)
C13 O3 C21 C20 178.3(2)
C19 C20 C21 O3 179.9(2)
C19 C20 C21 C16 -1.2(4)
C21 O3 C13 C14 -0.3(3)
C21 O3 C13 C1' -179.94(18)
C14 C13 C1' C2' 161.2(2)
O3 C13 C1' C2' -19.1(3)
C14 C13 C1' C6' -19.7(4)
O3 C13 C1' C6' 159.9(2)
C4' C3' C2' C1' 0.5(4)
C6' C1' C2' C3' -0.6(4)
C13 C1' C2' C3' 178.4(2)
C2' C3' C4' C5' 0.1(5)
O3 C13 C14 C15 -0.2(4)
C1' C13 C14 C15 179.5(2)
C13 C14 C15 O4 -177.7(2)
C13 C14 C15 C16 1.3(3)
O3 C21 C16 C17 -179.2(2)
C20 C21 C16 C17 1.9(4)
O3 C21 C16 C15 1.7(3)
C20 C21 C16 C15 -177.1(2)
O4 C15 C16 C21 177.0(2)
C14 C15 C16 C21 -2.0(3)
O4 C15 C16 C17 -2.0(4)
C14 C15 C16 C17 179.0(2)
C19 C18 C17 C16 -0.5(4)
C21 C16 C17 C18 -1.0(4)
C15 C16 C17 C18 178.0(2)
C2' C1' C6' C5' 0.2(4)
C13 C1' C6' C5' -178.8(3)
C3' C4' C5' C6' -0.5(5)
C1' C6' C5' C4' 0.4(5)
C3 C4 C5 C6 -0.4(4)
N1 C4 C5 C6 -177.9(2)
C4 C5 C6 C1 -0.5(4)
C5 C6 C1 C2 1.0(3)
C5 C6 C1 S1 177.56(18)
O1 S1 C1 C2 -141.7(2)
O2 S1 C1 C2 -11.6(2)
C7 S1 C1 C2 103.8(2)
O1 S1 C1 C6 41.8(2)
O2 S1 C1 C6 171.90(18)
C7 S1 C1 C6 -72.7(2)
O1 S1 C7 C12 174.64(18)
O2 S1 C7 C12 45.1(2)
C1 S1 C7 C12 -69.9(2)
O1 S1 C7 C8 -4.5(2)
O2 S1 C7 C8 -134.00(19)
C1 S1 C7 C8 111.0(2)
C12 C7 C8 C9 -1.2(3)
S1 C7 C8 C9 177.93(19)
C7 C8 C9 C10 0.4(4)
C8 C9 C10 N2 -178.1(2)
C8 C9 C10 C11 0.7(3)
C5 C4 C3 C2 0.8(4)
N1 C4 C3 C2 178.3(2)
C6 C1 C2 C3 -0.6(4)
S1 C1 C2 C3 -177.21(19)
C4 C3 C2 C1 -0.2(4)
C8 C7 C12 C11 0.9(3)
S1 C7 C12 C11 -178.30(19)
C7 C12 C11 C10 0.3(4)
N2 C10 C11 C12 177.7(2)
C9 C10 C11 C12 -1.1(3)
